data_8103284
loop_
_publ_author_name
'Kwang Ha'

_publ_section_title
;
 Crystal structure of 2-phenylpyridinium
 tetrachloro[2-(2-pyridyl)phenyl-k2N,C]platinate(IV) monohydrate,
 [C11H10N][PtCl4(C11H8N)] &#x00B7; H2O
;
_journal_issue 1
_journal_name_full 'Zeitschrift f\"ur Kristallographie - New Crystal Structures'
_journal_page_first 29
_journal_volume 227
_journal_year 2012
_chemical_formula_moiety 'C11 H8 Cl4 N Pt, C11 H10 N, H2 O'
_chemical_formula_sum 'C22 H20 Cl4 N2 O Pt'
_chemical_formula_weight 665.29
_chemical_name_systematic
; 
2-Phenylpyridinium tetrachloro[2-(2-pyridyl)phenyl-\k^2^N,C]platinate(IV) - 
water (1:1)
;
_space_group_IT_number 14
_symmetry_cell_setting monoclinic
_symmetry_space_group_name_Hall '-P 2ybc'
_symmetry_space_group_name_H-M 'P 1 21/c 1'
_atom_sites_solution_hydrogens geom
_atom_sites_solution_primary direct
_atom_sites_solution_secondary difmap
_audit_creation_method SHELXL-97
_cell_angle_alpha 90.00
_cell_angle_beta 92.039(2)
_cell_angle_gamma 90.00
_cell_formula_units_Z 4
_cell_length_a 14.1570(12)
_cell_length_b 9.1855(8)
_cell_length_c 17.0533(14)
_cell_measurement_reflns_used 5399
_cell_measurement_temperature 200(2)
_cell_measurement_theta_max 28.27
_cell_measurement_theta_min 2.39
_cell_volume 2216.2(3)
_computing_cell_refinement 'SAINT (Bruker, 2000)'
_computing_data_collection 'SMART (Bruker, 2000)'
_computing_data_reduction 'SAINT (Bruker, 2000)'
_computing_molecular_graphics 'ORTEP-III (Farrugia, 1997)'
_computing_publication_material SHELXL97
_computing_structure_refinement 'SHELXL-97 (Sheldrick, 1997)'
_computing_structure_solution 'SHELXS-97 (Sheldrick, 1997)'
_diffrn_ambient_temperature 200(2)
_diffrn_measured_fraction_theta_full 0.981
_diffrn_measured_fraction_theta_max 0.981
_diffrn_measurement_device_type 'Bruker SMART 1000 CCD'
_diffrn_measurement_method '\f and \w scans'
_diffrn_radiation_monochromator graphite
_diffrn_radiation_source 'fine-focus sealed tube'
_diffrn_radiation_type MoK\a
_diffrn_radiation_wavelength 0.71073
_diffrn_reflns_av_R_equivalents 0.0527
_diffrn_reflns_av_sigmaI/netI 0.0676
_diffrn_reflns_limit_h_max 18
_diffrn_reflns_limit_h_min -18
_diffrn_reflns_limit_k_max 10
_diffrn_reflns_limit_k_min -12
_diffrn_reflns_limit_l_max 22
_diffrn_reflns_limit_l_min -21
_diffrn_reflns_number 15781
_diffrn_reflns_theta_full 28.29
_diffrn_reflns_theta_max 28.29
_diffrn_reflns_theta_min 2.39
_diffrn_standards_decay_% 0
_diffrn_standards_interval_count 0
_diffrn_standards_interval_time 0
_diffrn_standards_number 0
_exptl_absorpt_coefficient_mu 6.831
_exptl_absorpt_correction_T_max 1.000
_exptl_absorpt_correction_T_min 0.747
_exptl_absorpt_correction_type multi-scan
_exptl_absorpt_process_details SADABS
_exptl_crystal_colour yellow
_exptl_crystal_density_diffrn 1.994
_exptl_crystal_density_method 'not measured'
_exptl_crystal_description block
_exptl_crystal_F_000 1280
_exptl_crystal_size_max 0.26
_exptl_crystal_size_mid 0.13
_exptl_crystal_size_min 0.10
_refine_diff_density_max 3.063
_refine_diff_density_min -1.284
_refine_diff_density_rms 0.224
_refine_ls_extinction_method none
_refine_ls_goodness_of_fit_ref 1.066
_refine_ls_hydrogen_treatment constr
_refine_ls_matrix_type full
_refine_ls_number_parameters 271
_refine_ls_number_reflns 5399
_refine_ls_number_restraints 0
_refine_ls_restrained_S_all 1.066
_refine_ls_R_factor_all 0.0752
_refine_ls_R_factor_gt 0.0373
_refine_ls_shift/su_max 0.001
_refine_ls_shift/su_mean 0.000
_refine_ls_structure_factor_coef Fsqd
_refine_ls_weighting_details 'calc w=1/[\s^2^(Fo^2^)+(0.0261P)^2^+0.0000P] where P=(Fo^2^+2Fc^2^)/3'
_refine_ls_weighting_scheme calc
_refine_ls_wR_factor_gt 0.0656
_refine_ls_wR_factor_ref 0.0864
_reflns_number_gt 3668
_reflns_number_total 5399
_reflns_threshold_expression >2sigma(I)
_cod_data_source_file 1267-3606.cff
_cod_data_source_block ptcl4(2phpy)
_cod_depositor_comments
;
The following automatic conversions were performed:

'_symmetry_cell_setting' value 'Monoclinic' changed to 'monoclinic'
according to /home/saulius/struct/CIF-dictionaries/cif_core.dic
dictionary named 'cif_core.dic' version 2.4.1 from
2010-06-29.

'_exptl_absorpt_correction_type' value 'Multi-scan'
changed to 'multi-scan' according to
/home/saulius/struct/CIF-dictionaries/cif_core.dic dictionary named
'cif_core.dic' version 2.4.1 from 2010-06-29.

Automatic conversion script
Id: cif_fix_values 1715 2011-07-08 13:25:40Z adriana 
;
_cod_original_sg_symbol_H-M 'P 21/c'
_cod_database_code 8103284

loop_
_symmetry_equiv_pos_as_xyz
'x, y, z'
'-x, y+1/2, -z+1/2'
'-x, -y, -z'
'x, -y-1/2, z-1/2'

loop_
_atom_site_label
_atom_site_type_symbol
_atom_site_fract_x
_atom_site_fract_y
_atom_site_fract_z
_atom_site_U_iso_or_equiv
_atom_site_adp_type
_atom_site_occupancy
_atom_site_symmetry_multiplicity
_atom_site_calc_flag
_atom_site_refinement_flags
Pt1 Pt 0.773803(17) 0.68191(3) 0.067970(13) 0.02464(8) Uani 1 1 d .
Cl1 Cl 0.66465(11) 0.67542(19) 0.16557(9) 0.0329(4) Uani 1 1 d .
Cl2 Cl 0.88682(11) 0.68206(19) -0.02789(9) 0.0322(4) Uani 1 1 d .
Cl3 Cl 0.85877(12) 0.8640(2) 0.13667(10) 0.0407(4) Uani 1 1 d .
Cl4 Cl 0.68617(13) 0.86873(19) -0.00273(10) 0.0407(4) Uani 1 1 d .
N1 N 0.7021(3) 0.5136(6) 0.0151(3) 0.0274(12) Uani 1 1 d .
C1 C 0.6260(4) 0.5312(8) -0.0349(4) 0.0322(16) Uani 1 1 d .
H1 H 0.6061 0.6259 -0.0506 0.039 Uiso 1 1 calc R
C2 C 0.5779(5) 0.4091(9) -0.0626(4) 0.0391(18) Uani 1 1 d .
H2 H 0.5247 0.4202 -0.0976 0.047 Uiso 1 1 calc R
C3 C 0.6064(5) 0.2734(8) -0.0399(4) 0.0419(19) Uani 1 1 d .
H3 H 0.5725 0.1905 -0.0587 0.050 Uiso 1 1 calc R
C4 C 0.6839(5) 0.2559(8) 0.0100(4) 0.0363(17) Uani 1 1 d .
H4 H 0.7043 0.1613 0.0253 0.044 Uiso 1 1 calc R
C5 C 0.7322(5) 0.3787(7) 0.0378(4) 0.0274(15) Uani 1 1 d .
C6 C 0.8139(4) 0.3797(7) 0.0925(3) 0.0272(15) Uani 1 1 d .
C7 C 0.8613(5) 0.2541(8) 0.1187(4) 0.0395(18) Uani 1 1 d .
H7 H 0.8400 0.1612 0.1011 0.047 Uiso 1 1 calc R
C8 C 0.9385(5) 0.2644(9) 0.1697(4) 0.045(2) Uani 1 1 d .
H8 H 0.9717 0.1793 0.1865 0.054 Uiso 1 1 calc R
C9 C 0.9673(5) 0.4001(10) 0.1963(4) 0.046(2) Uani 1 1 d .
H9 H 1.0196 0.4076 0.2326 0.056 Uiso 1 1 calc R
C10 C 0.9212(5) 0.5252(9) 0.1708(4) 0.0382(18) Uani 1 1 d .
H10 H 0.9419 0.6182 0.1887 0.046 Uiso 1 1 calc R
C11 C 0.8454(4) 0.5128(6) 0.1195(3) 0.0202(13) Uani 1 1 d .
N2 N 0.2051(4) 0.6605(7) 0.1645(3) 0.0369(15) Uani 1 1 d .
H2N H 0.2213 0.5708 0.1770 0.044 Uiso 1 1 calc R
C12 C 0.1310(5) 0.6801(9) 0.1146(4) 0.0369(17) Uani 1 1 d .
H12 H 0.0977 0.5984 0.0936 0.044 Uiso 1 1 calc R
C13 C 0.1039(5) 0.8161(10) 0.0942(4) 0.047(2) Uani 1 1 d .
H13 H 0.0511 0.8308 0.0592 0.056 Uiso 1 1 calc R
C14 C 0.1535(5) 0.9333(9) 0.1247(4) 0.0424(19) Uani 1 1 d .
H14 H 0.1354 1.0296 0.1104 0.051 Uiso 1 1 calc R
C15 C 0.2297(5) 0.9102(8) 0.1762(4) 0.0397(18) Uani 1 1 d .
H15 H 0.2638 0.9910 0.1975 0.048 Uiso 1 1 calc R
C16 C 0.2565(5) 0.7714(8) 0.1967(4) 0.0309(16) Uani 1 1 d .
C17 C 0.3386(5) 0.7345(8) 0.2487(4) 0.0330(16) Uani 1 1 d .
C18 C 0.4174(5) 0.8253(8) 0.2500(4) 0.0392(17) Uani 1 1 d .
H18 H 0.4167 0.9109 0.2188 0.047 Uiso 1 1 calc R
C19 C 0.4964(5) 0.7921(9) 0.2962(4) 0.047(2) Uani 1 1 d .
H19 H 0.5500 0.8544 0.2964 0.057 Uiso 1 1 calc R
C20 C 0.4975(5) 0.6690(9) 0.3416(4) 0.046(2) Uani 1 1 d .
H20 H 0.5520 0.6463 0.3734 0.055 Uiso 1 1 calc R
C21 C 0.4204(5) 0.5781(9) 0.3416(4) 0.0438(19) Uani 1 1 d .
H21 H 0.4218 0.4931 0.3733 0.053 Uiso 1 1 calc R
C22 C 0.3402(5) 0.6101(8) 0.2953(4) 0.0377(17) Uani 1 1 d .
H22 H 0.2868 0.5474 0.2954 0.045 Uiso 1 1 calc R
O1 O 0.2463(4) 0.3666(6) 0.1810(3) 0.0579(15) Uani 1 1 d .
H1A H 0.2959 0.3309 0.2014 0.087 Uiso 1 1 d R
H1B H 0.2220 0.2946 0.1575 0.087 Uiso 1 1 d R

loop_
_atom_site_aniso_label
_atom_site_aniso_U_11
_atom_site_aniso_U_22
_atom_site_aniso_U_33
_atom_site_aniso_U_23
_atom_site_aniso_U_13
_atom_site_aniso_U_12
Pt1 0.02872(14) 0.02029(14) 0.02455(13) -0.00131(12) -0.00400(9) -0.00072(12)
Cl1 0.0341(8) 0.0358(10) 0.0292(8) -0.0031(8) 0.0038(7) 0.0014(8)
Cl2 0.0358(9) 0.0317(9) 0.0293(8) -0.0001(7) 0.0045(7) -0.0041(8)
Cl3 0.0389(10) 0.0328(11) 0.0500(11) -0.0111(8) -0.0055(8) -0.0050(8)
Cl4 0.0506(11) 0.0241(10) 0.0467(10) 0.0019(8) -0.0092(9) 0.0016(8)
N1 0.028(3) 0.026(3) 0.029(3) -0.003(2) -0.002(2) -0.006(2)
C1 0.031(4) 0.029(4) 0.036(4) -0.004(3) -0.006(3) -0.001(3)
C2 0.031(4) 0.050(5) 0.036(4) -0.014(4) -0.003(3) -0.011(4)
C3 0.053(5) 0.037(5) 0.036(4) -0.008(3) 0.008(4) -0.022(4)
C4 0.046(4) 0.027(4) 0.037(4) -0.005(3) 0.014(3) -0.008(3)
C5 0.037(4) 0.019(4) 0.026(3) -0.003(3) 0.005(3) -0.001(3)
C6 0.030(4) 0.027(4) 0.025(3) 0.003(3) 0.004(3) 0.006(3)
C7 0.048(5) 0.028(4) 0.043(4) 0.006(3) 0.007(4) 0.008(4)
C8 0.044(5) 0.047(5) 0.045(5) 0.027(4) 0.010(4) 0.017(4)
C9 0.041(4) 0.067(6) 0.031(4) 0.017(4) -0.004(3) 0.013(4)
C10 0.036(4) 0.049(5) 0.029(4) 0.007(3) -0.005(3) 0.000(4)
C11 0.023(3) 0.016(3) 0.022(3) 0.003(2) 0.003(2) 0.003(3)
N2 0.035(3) 0.045(4) 0.031(3) 0.003(3) 0.005(3) -0.003(3)
C12 0.033(4) 0.037(5) 0.040(4) -0.010(4) 0.002(3) 0.000(4)
C13 0.030(4) 0.061(6) 0.049(5) -0.017(4) 0.000(3) -0.001(4)
C14 0.045(4) 0.036(5) 0.046(4) 0.004(4) 0.008(4) 0.010(4)
C15 0.031(4) 0.038(5) 0.050(4) -0.004(4) 0.000(3) -0.009(3)
C16 0.027(4) 0.034(4) 0.032(4) -0.004(3) 0.007(3) -0.007(3)
C17 0.036(4) 0.033(4) 0.031(4) -0.009(3) 0.004(3) -0.002(3)
C18 0.039(4) 0.041(5) 0.038(4) -0.009(4) 0.004(3) -0.006(4)
C19 0.043(4) 0.053(6) 0.047(5) -0.020(4) 0.006(4) -0.007(4)
C20 0.041(4) 0.054(6) 0.041(4) -0.012(4) -0.013(3) 0.003(4)
C21 0.056(5) 0.038(5) 0.038(4) -0.001(4) 0.003(4) 0.002(4)
C22 0.042(4) 0.036(5) 0.035(4) -0.003(3) 0.008(3) -0.007(3)
O1 0.086(4) 0.042(4) 0.045(3) 0.001(3) -0.013(3) -0.006(3)

loop_
_atom_type_symbol
_atom_type_description
_atom_type_scat_dispersion_real
_atom_type_scat_dispersion_imag
_atom_type_scat_source
C C 0.0033 0.0016 'International Tables Vol C Tables 4.2.6.8 and 6.1.1.4'
H H 0.0000 0.0000 'International Tables Vol C Tables 4.2.6.8 and 6.1.1.4'
Cl Cl 0.1484 0.1585 'International Tables Vol C Tables 4.2.6.8 and 6.1.1.4'
N N 0.0061 0.0033 'International Tables Vol C Tables 4.2.6.8 and 6.1.1.4'
O O 0.0106 0.0060 'International Tables Vol C Tables 4.2.6.8 and 6.1.1.4'
Pt Pt -1.7033 8.3905 'International Tables Vol C Tables 4.2.6.8 and 6.1.1.4'

loop_
_geom_angle_atom_site_label_1
_geom_angle_atom_site_label_2
_geom_angle_atom_site_label_3
_geom_angle
C11 Pt1 N1 81.1(2)
C11 Pt1 Cl1 90.25(16)
N1 Pt1 Cl1 87.94(14)
C11 Pt1 Cl2 87.71(16)
N1 Pt1 Cl2 91.92(14)
Cl1 Pt1 Cl2 177.95(6)
C11 Pt1 Cl3 95.15(17)
N1 Pt1 Cl3 175.75(15)
Cl1 Pt1 Cl3 90.16(6)
Cl2 Pt1 Cl3 89.84(6)
C11 Pt1 Cl4 175.05(17)
N1 Pt1 Cl4 94.55(15)
Cl1 Pt1 Cl4 91.90(6)
Cl2 Pt1 Cl4 90.16(6)
Cl3 Pt1 Cl4 89.31(6)
C1 N1 C5 121.3(5)
C1 N1 Pt1 123.8(4)
C5 N1 Pt1 114.7(4)
N1 C1 C2 119.1(7)
N1 C1 H1 120.5
C2 C1 H1 120.5
C3 C2 C1 120.5(6)
C3 C2 H2 119.8
C1 C2 H2 119.8
C2 C3 C4 120.3(7)
C2 C3 H3 119.9
C4 C3 H3 119.9
C3 C4 C5 119.2(7)
C3 C4 H4 120.4
C5 C4 H4 120.4
N1 C5 C4 119.7(6)
N1 C5 C6 114.1(6)
C4 C5 C6 126.2(7)
C11 C6 C7 118.7(6)
C11 C6 C5 117.4(6)
C7 C6 C5 124.0(7)
C8 C7 C6 120.4(7)
C8 C7 H7 119.8
C6 C7 H7 119.8
C7 C8 C9 119.2(7)
C7 C8 H8 120.4
C9 C8 H8 120.4
C8 C9 C10 121.0(7)
C8 C9 H9 119.5
C10 C9 H9 119.5
C11 C10 C9 118.9(7)
C11 C10 H10 120.5
C9 C10 H10 120.5
C10 C11 C6 121.8(6)
C10 C11 Pt1 125.5(5)
C6 C11 Pt1 112.5(4)
C12 N2 C16 123.6(7)
C12 N2 H2N 118.2
C16 N2 H2N 118.2
N2 C12 C13 119.8(7)
N2 C12 H12 120.1
C13 C12 H12 120.1
C12 C13 C14 119.4(7)
C12 C13 H13 120.3
C14 C13 H13 120.3
C13 C14 C15 119.7(7)
C13 C14 H14 120.2
C15 C14 H14 120.2
C16 C15 C14 120.4(7)
C16 C15 H15 119.8
C14 C15 H15 119.8
N2 C16 C15 117.1(6)
N2 C16 C17 118.1(7)
C15 C16 C17 124.8(6)
C22 C17 C18 119.1(7)
C22 C17 C16 121.8(6)
C18 C17 C16 119.1(7)
C19 C18 C17 120.7(7)
C19 C18 H18 119.7
C17 C18 H18 119.7
C20 C19 C18 119.8(7)
C20 C19 H19 120.1
C18 C19 H19 120.1
C19 C20 C21 120.5(7)
C19 C20 H20 119.8
C21 C20 H20 119.8
C20 C21 C22 120.3(7)
C20 C21 H21 119.8
C22 C21 H21 119.8
C21 C22 C17 119.6(7)
C21 C22 H22 120.2
C17 C22 H22 120.2
H1A O1 H1B 102.3

loop_
_geom_bond_atom_site_label_1
_geom_bond_atom_site_label_2
_geom_bond_distance
Pt1 C11 2.037(6)
Pt1 N1 2.042(5)
Pt1 Cl1 2.3119(15)
Pt1 Cl2 2.3277(15)
Pt1 Cl3 2.3487(17)
Pt1 Cl4 2.4148(17)
N1 C1 1.359(7)
N1 C5 1.362(8)
C1 C2 1.386(9)
C1 H1 0.9500
C2 C3 1.362(10)
C2 H2 0.9500
C3 C4 1.373(9)
C3 H3 0.9500
C4 C5 1.393(9)
C4 H4 0.9500
C5 C6 1.460(8)
C6 C11 1.375(8)
C6 C7 1.400(9)
C7 C8 1.376(9)
C7 H7 0.9500
C8 C9 1.383(11)
C8 H8 0.9500
C9 C10 1.384(10)
C9 H9 0.9500
C10 C11 1.364(8)
C10 H10 0.9500
N2 C12 1.338(8)
N2 C16 1.357(8)
N2 H2N 0.8800
C12 C13 1.349(10)
C12 H12 0.9500
C13 C14 1.377(10)
C13 H13 0.9500
C14 C15 1.384(9)
C14 H14 0.9500
C15 C16 1.372(9)
C15 H15 0.9500
C16 C17 1.476(9)
C17 C22 1.392(9)
C17 C18 1.392(9)
C18 C19 1.379(10)
C18 H18 0.9500
C19 C20 1.371(10)
C19 H19 0.9500
C20 C21 1.375(10)
C20 H20 0.9500
C21 C22 1.391(9)
C21 H21 0.9500
C22 H22 0.9500
O1 H1A 0.8400
O1 H1B 0.8400

loop_
_geom_hbond_atom_site_label_D
_geom_hbond_atom_site_label_H
_geom_hbond_atom_site_label_A
_geom_hbond_distance_DH
_geom_hbond_distance_HA
_geom_hbond_distance_DA
_geom_hbond_angle_DHA
_geom_hbond_site_symmetry_A
O1 H1A Cl1 0.84 2.72 3.359(5) 133.9 2_645
O1 H1B Cl2 0.84 2.66 3.196(5) 123.2 3_665
N2 H2N O1 0.88 1.91 2.775(8) 167.1 .
C1 H1 Cl4 0.95 2.62 3.256(7) 124.8 .
C4 H4 Cl4 0.95 2.74 3.563(8) 145.5 1_545
C7 H7 Cl3 0.95 2.81 3.597(8) 141.2 1_545
C9 H9 Cl3 0.95 2.80 3.713(7) 162.2 2_745
C10 H10 Cl3 0.95 2.68 3.281(8) 121.6 .
C12 H12 Cl2 0.95 2.82 3.645(8) 145.8 3_665
C20 H20 Cl4 0.95 2.79 3.713(7) 163.5 4_576

loop_
_geom_torsion_atom_site_label_1
_geom_torsion_atom_site_label_2
_geom_torsion_atom_site_label_3
_geom_torsion_atom_site_label_4
_geom_torsion
C11 Pt1 N1 C1 176.4(5)
Cl1 Pt1 N1 C1 85.8(5)
Cl2 Pt1 N1 C1 -96.2(5)
Cl3 Pt1 N1 C1 149.3(17)
Cl4 Pt1 N1 C1 -5.9(5)
C11 Pt1 N1 C5 0.8(4)
Cl1 Pt1 N1 C5 -89.8(4)
Cl2 Pt1 N1 C5 88.1(4)
Cl3 Pt1 N1 C5 -26(2)
Cl4 Pt1 N1 C5 178.5(4)
C5 N1 C1 C2 0.5(9)
Pt1 N1 C1 C2 -174.8(4)
N1 C1 C2 C3 0.1(10)
C1 C2 C3 C4 -0.8(10)
C2 C3 C4 C5 0.8(10)
C1 N1 C5 C4 -0.5(9)
Pt1 N1 C5 C4 175.2(4)
C1 N1 C5 C6 -179.2(5)
Pt1 N1 C5 C6 -3.4(6)
C3 C4 C5 N1 -0.2(9)
C3 C4 C5 C6 178.3(6)
N1 C5 C6 C11 5.5(8)
C4 C5 C6 C11 -173.1(6)
N1 C5 C6 C7 -174.7(6)
C4 C5 C6 C7 6.7(10)
C11 C6 C7 C8 -0.9(9)
C5 C6 C7 C8 179.4(6)
C6 C7 C8 C9 1.6(10)
C7 C8 C9 C10 -1.6(11)
C8 C9 C10 C11 0.9(10)
C9 C10 C11 C6 -0.2(9)
C9 C10 C11 Pt1 -174.9(5)
C7 C6 C11 C10 0.2(9)
C5 C6 C11 C10 180.0(5)
C7 C6 C11 Pt1 175.5(5)
C5 C6 C11 Pt1 -4.7(7)
N1 Pt1 C11 C10 177.3(5)
Cl1 Pt1 C11 C10 -94.9(5)
Cl2 Pt1 C11 C10 85.0(5)
Cl3 Pt1 C11 C10 -4.7(5)
Cl4 Pt1 C11 C10 149.4(16)
N1 Pt1 C11 C6 2.2(4)
Cl1 Pt1 C11 C6 90.0(4)
Cl2 Pt1 C11 C6 -90.1(4)
Cl3 Pt1 C11 C6 -179.8(4)
Cl4 Pt1 C11 C6 -26(2)
C16 N2 C12 C13 -0.3(10)
N2 C12 C13 C14 0.5(10)
C12 C13 C14 C15 -0.6(10)
C13 C14 C15 C16 0.4(10)
C12 N2 C16 C15 0.0(9)
C12 N2 C16 C17 -177.9(5)
C14 C15 C16 N2 -0.1(10)
C14 C15 C16 C17 177.7(6)
N2 C16 C17 C22 -31.9(9)
C15 C16 C17 C22 150.4(7)
N2 C16 C17 C18 146.8(6)
C15 C16 C17 C18 -30.9(10)
C22 C17 C18 C19 0.6(10)
C16 C17 C18 C19 -178.1(6)
C17 C18 C19 C20 -0.4(10)
C18 C19 C20 C21 0.0(11)
C19 C20 C21 C22 0.0(11)
C20 C21 C22 C17 0.2(10)
C18 C17 C22 C21 -0.5(10)
C16 C17 C22 C21 178.2(6)
